data_4123218
loop_
_publ_author_name
'Koppaka, Anjaneyulu'
'Zhu, Lei'
'Yempally, Veeranna'
'Isrow, Derek'
'Pellechia, Perry J.'
'Captain, Burjor'

_publ_section_title
;
 Pendant Alkyl and Aryl Groups on Tin Control Complex Geometry and
 Reactivity with H2/D2 in Pt(SnR3)2(CNBu(t))2 (R = Bu(t), Pr(i), Ph,
 Mesityl).
;
_journal_issue 1
_journal_name_full 'Journal of the American Chemical Society'
_journal_page_first 445
_journal_page_last 456
_journal_paper_doi 10.1021/ja511295h
_journal_volume 137
_journal_year 2015
_chemical_formula_sum 'C26 H54 O2 Pt Sn2'
_chemical_formula_weight 831.16
_chemical_name_systematic
; 
 ? 
;
_space_group_IT_number 15
_symmetry_cell_setting monoclinic
_symmetry_space_group_name_Hall '-C 2yc'
_symmetry_space_group_name_H-M 'C 1 2/c 1'
_atom_sites_solution_hydrogens geom
_atom_sites_solution_primary direct
_atom_sites_solution_secondary difmap
_audit_creation_method SHELXL-97
_cell_angle_alpha 90.00
_cell_angle_beta 98.2477(6)
_cell_angle_gamma 90.00
_cell_formula_units_Z 4
_cell_length_a 15.3248(2)
_cell_length_b 9.19810(10)
_cell_length_c 24.1611(3)
_cell_measurement_reflns_used 9992
_cell_measurement_temperature 293(2)
_cell_measurement_theta_max 34.17
_cell_measurement_theta_min 2.59
_cell_volume 3370.50(7)
_computing_cell_refinement 'SAINT+  V7.46A (Bruker, 2007)'
_computing_data_collection 'APEX2 v2.2-0 (Bruker, 2007)'
_computing_data_reduction 'SAINT+  V7.46A (Bruker, 2007)'
_computing_molecular_graphics 'XSHELL v4.02 (Bruker, 2000)'
_computing_publication_material 'XCIF v6.12 (Bruker, 2001)'
_computing_structure_refinement 'SHELXL-97 (Sheldrick, 2008)'
_computing_structure_solution 'SHELXS-97 (Sheldrick, 2008)'
_diffrn_ambient_temperature 296(2)
_diffrn_measured_fraction_theta_full 0.999
_diffrn_measured_fraction_theta_max 0.999
_diffrn_measurement_device_type 'Bruker SMART APEX2 CCD diffractometer'
_diffrn_measurement_method 'omega scans'
_diffrn_radiation_monochromator graphite
_diffrn_radiation_source 'fine-focus sealed tube'
_diffrn_radiation_type MoK\a
_diffrn_radiation_wavelength 0.71073
_diffrn_reflns_av_R_equivalents 0.0444
_diffrn_reflns_av_sigmaI/netI 0.0283
_diffrn_reflns_limit_h_max 21
_diffrn_reflns_limit_h_min -20
_diffrn_reflns_limit_k_max 12
_diffrn_reflns_limit_k_min -12
_diffrn_reflns_limit_l_max 33
_diffrn_reflns_limit_l_min -33
_diffrn_reflns_number 46583
_diffrn_reflns_theta_full 30.00
_diffrn_reflns_theta_max 30.00
_diffrn_reflns_theta_min 2.59
_exptl_absorpt_coefficient_mu 5.627
_exptl_absorpt_correction_T_max 0.7468
_exptl_absorpt_correction_T_min 0.4928
_exptl_absorpt_correction_type multi-scan
_exptl_absorpt_process_details '(SADABS 2007/4 Bruker)'
_exptl_crystal_colour green
_exptl_crystal_density_diffrn 1.638
_exptl_crystal_density_method 'not measured'
_exptl_crystal_description block
_exptl_crystal_F_000 1616
_exptl_crystal_size_max 0.40
_exptl_crystal_size_mid 0.20
_exptl_crystal_size_min 0.20
_refine_diff_density_max 1.064
_refine_diff_density_min -1.038
_refine_diff_density_rms 0.142
_refine_ls_extinction_method none
_refine_ls_goodness_of_fit_ref 1.199
_refine_ls_hydrogen_treatment constr
_refine_ls_matrix_type full
_refine_ls_number_parameters 152
_refine_ls_number_reflns 4912
_refine_ls_number_restraints 0
_refine_ls_restrained_S_all 1.199
_refine_ls_R_factor_all 0.0521
_refine_ls_R_factor_gt 0.0455
_refine_ls_shift/su_max 0.001
_refine_ls_shift/su_mean 0.000
_refine_ls_structure_factor_coef Fsqd
_refine_ls_weighting_details 'calc w=1/[\s^2^(Fo^2^)+(0.0000P)^2^+53.7736P] where P=(Fo^2^+2Fc^2^)/3'
_refine_ls_weighting_scheme calc
_refine_ls_wR_factor_gt 0.1165
_refine_ls_wR_factor_ref 0.1198
_reflns_number_gt 4301
_reflns_number_total 4912
_reflns_threshold_expression >2sigma(I)
_cod_data_source_file ja511295h_si_008.cif
_cod_data_source_block c2c
_cod_depositor_comments
;
The following automatic conversions were performed:

'_symmetry_cell_setting' value 'Monoclinic' changed to 'monoclinic'
according to
/home/saulius/struct/COD-crude-data--automatic-downloads/rss-feeds/ACS/lib/dictionaries/cif_core.dic
dictionary named 'cif_core.dic' version 2.4.2 from
2011-04-26.

'_exptl_absorpt_correction_type' value 'Multi-scan'
changed to 'multi-scan' according to
/home/saulius/struct/COD-crude-data--automatic-downloads/rss-feeds/ACS/lib/dictionaries/cif_core.dic
dictionary named 'cif_core.dic' version 2.4.2 from 2011-04-26.

Automatic conversion script
Id: cif_fix_values 2935 2014-11-11 08:27:57Z andrius 

 Adding full bibliography for 4123210--4123218.cif.
;
_cod_original_sg_symbol_H-M C2/c
_cod_database_code 4123218

loop_
_symmetry_equiv_pos_as_xyz
'x, y, z'
'-x, y, -z+1/2'
'x+1/2, y+1/2, z'
'-x+1/2, y+1/2, -z+1/2'
'-x, -y, -z'
'x, -y, z-1/2'
'-x+1/2, -y+1/2, -z'
'x+1/2, -y+1/2, z-1/2'

loop_
_atom_site_label
_atom_site_type_symbol
_atom_site_fract_x
_atom_site_fract_y
_atom_site_fract_z
_atom_site_U_iso_or_equiv
_atom_site_adp_type
_atom_site_occupancy
_atom_site_symmetry_multiplicity
_atom_site_calc_flag
_atom_site_refinement_flags
Pt1 Pt 0.5000 0.65958(5) 0.2500 0.05040(13) Uani 1 2 d S
Sn1 Sn 0.59999(3) 0.66973(5) 0.353058(18) 0.04130(12) Uani 1 1 d .
O1 O 0.5000 0.9848(13) 0.2500 0.192(10) Uani 1 2 d S
O2 O 0.5000 0.3286(11) 0.2500 0.114(5) Uani 1 2 d S
C1 C 0.5000 0.8604(16) 0.2500 0.091(5) Uani 1 2 d S
C2 C 0.5000 0.4537(14) 0.2500 0.069(4) Uani 1 2 d S
C11 C 0.7245(6) 0.7886(14) 0.3445(4) 0.080(3) Uani 1 1 d .
C12 C 0.7741(14) 0.707(3) 0.3046(11) 0.225(14) Uani 1 1 d .
H12A H 0.8285 0.7563 0.3017 0.338 Uiso 1 1 calc R
H12B H 0.7389 0.7026 0.2684 0.338 Uiso 1 1 calc R
H12C H 0.7864 0.6101 0.3184 0.338 Uiso 1 1 calc R
C13 C 0.7078(13) 0.9374(19) 0.3211(11) 0.186(10) Uani 1 1 d .
H13A H 0.6808 0.9955 0.3470 0.279 Uiso 1 1 calc R
H13B H 0.6692 0.9316 0.2862 0.279 Uiso 1 1 calc R
H13C H 0.7626 0.9809 0.3152 0.279 Uiso 1 1 calc R
C14 C 0.7828(13) 0.795(3) 0.3992(8) 0.260(18) Uani 1 1 d .
H14A H 0.7584 0.8606 0.4236 0.390 Uiso 1 1 calc R
H14B H 0.8403 0.8274 0.3936 0.390 Uiso 1 1 calc R
H14C H 0.7872 0.6993 0.4157 0.390 Uiso 1 1 calc R
C15 C 0.5208(7) 0.7857(13) 0.4099(4) 0.077(3) Uani 1 1 d .
C16 C 0.4965(13) 0.9374(16) 0.3901(8) 0.147(7) Uani 1 1 d .
H16A H 0.4525 0.9754 0.4107 0.220 Uiso 1 1 calc R
H16B H 0.4737 0.9354 0.3510 0.220 Uiso 1 1 calc R
H16C H 0.5479 0.9983 0.3961 0.220 Uiso 1 1 calc R
C17 C 0.5678(14) 0.786(3) 0.4670(6) 0.229(15) Uani 1 1 d .
H17A H 0.6211 0.8414 0.4683 0.344 Uiso 1 1 calc R
H17B H 0.5821 0.6877 0.4785 0.344 Uiso 1 1 calc R
H17C H 0.5311 0.8283 0.4917 0.344 Uiso 1 1 calc R
C18 C 0.4338(11) 0.706(2) 0.4107(11) 0.191(10) Uani 1 1 d .
H18A H 0.4404 0.6364 0.4407 0.286 Uiso 1 1 calc R
H18B H 0.4176 0.6563 0.3758 0.286 Uiso 1 1 calc R
H18C H 0.3887 0.7746 0.4162 0.286 Uiso 1 1 calc R
C19 C 0.6362(7) 0.4502(10) 0.3901(4) 0.068(2) Uani 1 1 d .
C20 C 0.6937(12) 0.4673(16) 0.4479(6) 0.150(8) Uani 1 1 d .
H20A H 0.6602 0.5156 0.4731 0.225 Uiso 1 1 calc R
H20B H 0.7451 0.5239 0.4439 0.225 Uiso 1 1 calc R
H20C H 0.7114 0.3731 0.4625 0.225 Uiso 1 1 calc R
C21 C 0.5533(10) 0.3668(13) 0.3972(6) 0.109(4) Uani 1 1 d .
H21A H 0.5241 0.3366 0.3612 0.163 Uiso 1 1 calc R
H21B H 0.5146 0.4282 0.4147 0.163 Uiso 1 1 calc R
H21C H 0.5686 0.2828 0.4201 0.163 Uiso 1 1 calc R
C22 C 0.6894(8) 0.3654(12) 0.3510(6) 0.101(4) Uani 1 1 d .
H22A H 0.6899 0.2639 0.3604 0.151 Uiso 1 1 calc R
H22B H 0.7487 0.4014 0.3553 0.151 Uiso 1 1 calc R
H22C H 0.6624 0.3780 0.3129 0.151 Uiso 1 1 calc R

loop_
_atom_site_aniso_label
_atom_site_aniso_U_11
_atom_site_aniso_U_22
_atom_site_aniso_U_33
_atom_site_aniso_U_23
_atom_site_aniso_U_13
_atom_site_aniso_U_12
Pt1 0.0595(3) 0.0481(2) 0.0381(2) 0.000 -0.01191(17) 0.000
Sn1 0.0421(2) 0.0452(3) 0.0342(2) -0.00107(17) -0.00270(17) -0.00064(18)
O1 0.34(3) 0.049(7) 0.149(14) 0.000 -0.108(15) 0.000
O2 0.172(13) 0.048(6) 0.104(9) 0.000 -0.043(9) 0.000
C1 0.147(16) 0.056(8) 0.057(8) 0.000 -0.032(9) 0.000
C2 0.085(9) 0.052(7) 0.062(7) 0.000 -0.025(6) 0.000
C11 0.058(5) 0.116(9) 0.063(5) 0.010(6) 0.000(4) -0.026(6)
C12 0.18(2) 0.20(2) 0.35(4) -0.03(2) 0.20(2) -0.051(17)
C13 0.145(15) 0.123(14) 0.29(3) 0.069(16) 0.042(17) -0.062(12)
C14 0.145(15) 0.49(4) 0.123(14) 0.10(2) -0.060(12) -0.21(2)
C15 0.070(6) 0.101(8) 0.057(5) -0.013(5) 0.006(4) 0.033(6)
C16 0.193(18) 0.091(10) 0.171(16) -0.016(10) 0.074(14) 0.057(11)
C17 0.20(2) 0.42(4) 0.064(8) -0.056(15) -0.012(10) 0.20(2)
C18 0.107(12) 0.187(19) 0.30(3) -0.010(19) 0.120(17) 0.023(13)
C19 0.082(6) 0.060(5) 0.057(5) 0.009(4) -0.014(4) 0.004(5)
C20 0.226(19) 0.098(10) 0.094(10) 0.016(8) -0.088(11) 0.018(11)
C21 0.145(12) 0.073(7) 0.112(10) 0.031(7) 0.027(9) -0.018(8)
C22 0.095(8) 0.069(7) 0.130(11) -0.002(7) -0.012(8) 0.032(6)

loop_
_atom_type_symbol
_atom_type_description
_atom_type_scat_dispersion_real
_atom_type_scat_dispersion_imag
_atom_type_scat_source
C C 0.0033 0.0016 'International Tables Vol C Tables 4.2.6.8 and 6.1.1.4'
H H 0.0000 0.0000 'International Tables Vol C Tables 4.2.6.8 and 6.1.1.4'
O O 0.0106 0.0060 'International Tables Vol C Tables 4.2.6.8 and 6.1.1.4'
Sn Sn -0.6537 1.4246 'International Tables Vol C Tables 4.2.6.8 and 6.1.1.4'
Pt Pt -1.7033 8.3905 'International Tables Vol C Tables 4.2.6.8 and 6.1.1.4'

loop_
_geom_angle_atom_site_label_1
_geom_angle_atom_site_label_2
_geom_angle_atom_site_label_3
_geom_angle
_geom_angle_site_symmetry_1
_geom_angle_site_symmetry_3
C1 Pt1 C2 180.000(4) . .
C1 Pt1 Sn1 88.043(13) . 2_655
C2 Pt1 Sn1 91.957(13) . 2_655
C1 Pt1 Sn1 88.043(13) . .
C2 Pt1 Sn1 91.957(13) . .
Sn1 Pt1 Sn1 176.09(3) 2_655 .
C15 Sn1 C11 111.7(5) . .
C15 Sn1 C19 108.1(4) . .
C11 Sn1 C19 108.1(4) . .
C15 Sn1 Pt1 107.1(3) . .
C11 Sn1 Pt1 107.9(3) . .
C19 Sn1 Pt1 114.0(2) . .
O1 C1 Pt1 180.000(4) . .
O2 C2 Pt1 180.000(2) . .
C14 C11 C13 110.6(17) . .
C14 C11 C12 107.0(18) . .
C13 C11 C12 106.9(15) . .
C14 C11 Sn1 110.3(8) . .
C13 C11 Sn1 112.4(9) . .
C12 C11 Sn1 109.3(10) . .
C17 C15 C16 111.4(15) . .
C17 C15 C18 107.5(16) . .
C16 C15 C18 105.9(13) . .
C17 C15 Sn1 110.1(8) . .
C16 C15 Sn1 112.3(8) . .
C18 C15 Sn1 109.4(10) . .
C21 C19 C22 109.7(10) . .
C21 C19 C20 109.1(11) . .
C22 C19 C20 108.8(10) . .
C21 C19 Sn1 109.7(7) . .
C22 C19 Sn1 109.4(7) . .
C20 C19 Sn1 110.1(7) . .

loop_
_geom_bond_atom_site_label_1
_geom_bond_atom_site_label_2
_geom_bond_distance
_geom_bond_site_symmetry_2
Pt1 C1 1.847(15) .
Pt1 C2 1.894(13) .
Pt1 Sn1 2.7317(4) 2_655
Pt1 Sn1 2.7317(4) .
Sn1 C15 2.230(9) .
Sn1 C11 2.235(10) .
Sn1 C19 2.246(9) .
O1 C1 1.144(17) .
O2 C2 1.151(15) .
C11 C14 1.486(18) .
C11 C13 1.49(2) .
C11 C12 1.51(2) .
C15 C17 1.463(17) .
C15 C16 1.504(17) .
C15 C18 1.53(2) .
C19 C21 1.515(16) .
C19 C22 1.544(16) .
C19 C20 1.548(14) .
